data_7004791
loop_
_publ_author_name
'Camadanli, Sebnem'
'Beck, Robert'
'Fl\"orke, Ulrich'
'Klein, Hans-Friedrich'

_publ_section_title
;
 First regioselective cyclometalation reactions of cobalt in
 arylketones: C--H versus C--F activation
;
_journal_issue 42
_journal_name_full 'Dalton Transactions'
_journal_page_first 5701
_journal_page_last 5704
_journal_paper_doi 10.1039/B813419g
_journal_year 2008
_chemical_formula_moiety 'C22 H36 Co O P3'
_chemical_formula_sum 'C22 H36 Co O P3'
_chemical_formula_weight 468.35
_chemical_name_systematic
;
?
;
_space_group_IT_number 33
_symmetry_cell_setting orthorhombic
_symmetry_space_group_name_Hall 'P 2c -2n'
_symmetry_space_group_name_H-M 'P n a 21'
_atom_sites_solution_hydrogens difmap
_atom_sites_solution_primary direct
_atom_sites_solution_secondary difmap
_audit_creation_method SHELXL-97
_cell_angle_alpha 90.00
_cell_angle_beta 90.00
_cell_angle_gamma 90.00
_cell_formula_units_Z 4
_cell_length_a 16.4913(9)
_cell_length_b 9.5041(5)
_cell_length_c 15.8471(9)
_cell_measurement_reflns_used 9999
_cell_measurement_temperature 298(2)
_cell_measurement_theta_max 27.87
_cell_measurement_theta_min 2.50
_cell_volume 2483.8(2)
_computing_cell_refinement 'SAINT (Bruker, 2002)'
_computing_data_collection 'SMART (Bruker, 2002)'
_computing_data_reduction 'SAINT (Bruker, 2002)'
_computing_molecular_graphics 'SHELXTL (Bruker, 2002)'
_computing_publication_material 'SHELXTL (Bruker, 2002)'
_computing_structure_refinement 'SHELXTL (Bruker, 2002)'
_computing_structure_solution 'SHELXTL (Bruker, 2002)'
_diffrn_ambient_temperature 298(2)
_diffrn_measured_fraction_theta_full 0.998
_diffrn_measured_fraction_theta_max 0.998
_diffrn_measurement_device_type 'CCD area detector'
_diffrn_measurement_method '\f and \w scans'
_diffrn_radiation_monochromator graphite
_diffrn_radiation_source 'sealed tube'
_diffrn_radiation_type MoK\a
_diffrn_radiation_wavelength 0.71073
_diffrn_reflns_av_R_equivalents 0.0234
_diffrn_reflns_av_sigmaI/netI 0.0369
_diffrn_reflns_limit_h_max 21
_diffrn_reflns_limit_h_min -21
_diffrn_reflns_limit_k_max 12
_diffrn_reflns_limit_k_min -12
_diffrn_reflns_limit_l_max 21
_diffrn_reflns_limit_l_min -19
_diffrn_reflns_number 23133
_diffrn_reflns_theta_full 28.30
_diffrn_reflns_theta_max 28.30
_diffrn_reflns_theta_min 2.47
_diffrn_standards_decay_% 0
_diffrn_standards_interval_time 460
_diffrn_standards_number 2144
_exptl_absorpt_coefficient_mu 0.893
_exptl_absorpt_correction_T_max 0.983
_exptl_absorpt_correction_T_min 0.699
_exptl_absorpt_correction_type multi-scan
_exptl_absorpt_process_details 'SADABS (Bruker, 2002)'
_exptl_crystal_colour black
_exptl_crystal_density_diffrn 1.252
_exptl_crystal_density_meas 0
_exptl_crystal_density_method 'not measured'
_exptl_crystal_description block
_exptl_crystal_F_000 992
_exptl_crystal_size_max 0.50
_exptl_crystal_size_mid 0.45
_exptl_crystal_size_min 0.40
_refine_diff_density_max 0.256
_refine_diff_density_min -0.266
_refine_diff_density_rms 0.048
_refine_ls_abs_structure_details 'Flack H D (1983), Acta Cryst. A39, 876-881'
_refine_ls_abs_structure_Flack 0.005(9)
_refine_ls_extinction_coef 0.0011(3)
_refine_ls_extinction_expression Fc^*^=kFc[1+0.001xFc^2^\l^3^/sin(2\q)]^-1/4^
_refine_ls_extinction_method SHELXL
_refine_ls_goodness_of_fit_ref 1.051
_refine_ls_hydrogen_treatment constr
_refine_ls_matrix_type full
_refine_ls_number_parameters 254
_refine_ls_number_reflns 5960
_refine_ls_number_restraints 1
_refine_ls_restrained_S_all 1.051
_refine_ls_R_factor_all 0.0339
_refine_ls_R_factor_gt 0.0295
_refine_ls_shift/su_max 0.000
_refine_ls_shift/su_mean 0.000
_refine_ls_structure_factor_coef Fsqd
_refine_ls_weighting_details 'calc w=1/[\s^2^(Fo^2^)+(0.0418P)^2^+0.0155P] where P=(Fo^2^+2Fc^2^)/3'
_refine_ls_weighting_scheme calc
_refine_ls_wR_factor_gt 0.0705
_refine_ls_wR_factor_ref 0.0727
_reflns_number_gt 5407
_reflns_number_total 5960
_reflns_threshold_expression >2sigma(I)
_cod_data_source_file B813419g.txt
_cod_data_source_block 1
_cod_depositor_comments
;
The following automatic conversions were performed:
'_symmetry_cell_setting' value 'Orthorhombic' changed to 'orthorhombic'
according to '/home/saulius/struct/CIF-dictionaries/cif_core.dic'
dictionary named 'cif_core.dic' version 2.4.1 from 2010-06-29.

Automatic conversion script
Id: cif_fix_enum 1527 2010-12-29 10:47:43Z saulius 
;
_cod_original_sg_symbol_H-M Pna2(1)
_cod_database_code 7004791

loop_
_symmetry_equiv_pos_as_xyz
'x, y, z'
'-x, -y, z+1/2'
'x+1/2, -y+1/2, z'
'-x+1/2, y+1/2, z+1/2'

loop_
_atom_site_label
_atom_site_type_symbol
_atom_site_fract_x
_atom_site_fract_y
_atom_site_fract_z
_atom_site_U_iso_or_equiv
_atom_site_adp_type
_atom_site_occupancy
_atom_site_symmetry_multiplicity
_atom_site_calc_flag
_atom_site_refinement_flags
_atom_site_disorder_assembly
_atom_site_disorder_group
Co1 Co 0.284934(12) 0.20354(2) 0.249346(17) 0.03456(7) Uani 1 1 d . . .
P1 P 0.18097(4) 0.10228(5) 0.30855(3) 0.04856(13) Uani 1 1 d . . .
P2 P 0.22640(3) 0.41113(5) 0.22159(4) 0.04420(12) Uani 1 1 d . . .
P3 P 0.30103(3) 0.12831(5) 0.12012(3) 0.04615(12) Uani 1 1 d . . .
O1 O 0.34233(8) 0.31652(12) 0.32868(8) 0.0394(3) Uani 1 1 d . . .
C1 C 0.35561(12) 0.05811(18) 0.29265(13) 0.0441(4) Uani 1 1 d . . .
C2 C 0.36620(16) -0.0840(2) 0.27078(15) 0.0594(6) Uani 1 1 d . . .
H2A H 0.3319 -0.1234 0.2307 0.071 Uiso 1 1 calc R . .
C3 C 0.42575(18) -0.1679(2) 0.30657(19) 0.0675(7) Uani 1 1 d . . .
H3A H 0.4308 -0.2614 0.2902 0.081 Uiso 1 1 calc R . .
C4 C 0.47772(16) -0.1125(2) 0.36667(18) 0.0651(6) Uani 1 1 d . . .
H4A H 0.5191 -0.1676 0.3891 0.078 Uiso 1 1 calc R . .
C5 C 0.46809(14) 0.0222(2) 0.39269(16) 0.0556(5) Uani 1 1 d . . .
H5A H 0.5028 0.0585 0.4336 0.067 Uiso 1 1 calc R . .
C6 C 0.40652(12) 0.10882(19) 0.35906(13) 0.0426(4) Uani 1 1 d . . .
C7 C 0.39205(11) 0.2532(2) 0.37947(12) 0.0385(3) Uani 1 1 d . . .
C8 C 0.42644(11) 0.3355(2) 0.44854(12) 0.0425(4) Uani 1 1 d . . .
C9 C 0.45511(15) 0.2751(3) 0.52387(16) 0.0582(5) Uani 1 1 d . . .
H9A H 0.4509 0.1785 0.5320 0.070 Uiso 1 1 calc R . .
C10 C 0.48957(18) 0.3586(3) 0.58607(16) 0.0743(7) Uani 1 1 d . . .
H10A H 0.5084 0.3170 0.6354 0.089 Uiso 1 1 calc R . .
C11 C 0.49637(18) 0.5003(3) 0.57614(18) 0.0759(8) Uani 1 1 d . . .
H11A H 0.5215 0.5545 0.6174 0.091 Uiso 1 1 calc R . .
C12 C 0.46580(16) 0.5626(3) 0.50480(17) 0.0660(6) Uani 1 1 d . . .
H12A H 0.4685 0.6598 0.4986 0.079 Uiso 1 1 calc R . .
C13 C 0.43097(13) 0.4814(2) 0.44203(13) 0.0491(5) Uani 1 1 d . . .
H13A H 0.4101 0.5254 0.3943 0.059 Uiso 1 1 calc R . .
C14 C 0.1818(2) 0.1313(4) 0.42272(18) 0.0885(10) Uani 1 1 d . . .
H14A H 0.1378 0.0808 0.4481 0.133 Uiso 1 1 calc R . .
H14B H 0.1760 0.2300 0.4342 0.133 Uiso 1 1 calc R . .
H14C H 0.2323 0.0985 0.4457 0.133 Uiso 1 1 calc R . .
C15 C 0.1673(2) -0.0880(3) 0.3052(2) 0.0836(9) Uani 1 1 d . . .
H15A H 0.2159 -0.1334 0.3243 0.125 Uiso 1 1 calc R . .
H15B H 0.1558 -0.1167 0.2484 0.125 Uiso 1 1 calc R . .
H15C H 0.1229 -0.1141 0.3412 0.125 Uiso 1 1 calc R . .
C16 C 0.07733(15) 0.1559(3) 0.2814(2) 0.0745(7) Uani 1 1 d . . .
H16A H 0.0395 0.0899 0.3049 0.112 Uiso 1 1 calc R . .
H16B H 0.0714 0.1581 0.2212 0.112 Uiso 1 1 calc R . .
H16C H 0.0668 0.2479 0.3040 0.112 Uiso 1 1 calc R . .
C17 C 0.13822(19) 0.4418(4) 0.1535(2) 0.0898(10) Uani 1 1 d . . .
H17A H 0.0964 0.3752 0.1670 0.135 Uiso 1 1 calc R . .
H17B H 0.1538 0.4308 0.0955 0.135 Uiso 1 1 calc R . .
H17C H 0.1182 0.5356 0.1624 0.135 Uiso 1 1 calc R . .
C18 C 0.29832(18) 0.5412(3) 0.1813(2) 0.0729(7) Uani 1 1 d . . .
H18A H 0.2712 0.6298 0.1739 0.109 Uiso 1 1 calc R . .
H18B H 0.3195 0.5100 0.1281 0.109 Uiso 1 1 calc R . .
H18C H 0.3420 0.5523 0.2208 0.109 Uiso 1 1 calc R . .
C19 C 0.19386(19) 0.5006(3) 0.31776(19) 0.0692(7) Uani 1 1 d . . .
H19A H 0.1790 0.5958 0.3047 0.104 Uiso 1 1 calc R . .
H19B H 0.2375 0.5007 0.3579 0.104 Uiso 1 1 calc R . .
H19C H 0.1480 0.4524 0.3413 0.104 Uiso 1 1 calc R . .
C20 C 0.4060(2) 0.0882(4) 0.0903(2) 0.0921(10) Uani 1 1 d . . .
H20A H 0.4080 0.0633 0.0316 0.138 Uiso 1 1 calc R . .
H20B H 0.4255 0.0109 0.1236 0.138 Uiso 1 1 calc R . .
H20C H 0.4394 0.1693 0.1000 0.138 Uiso 1 1 calc R . .
C21 C 0.2493(2) -0.0319(3) 0.08431(16) 0.0716(7) Uani 1 1 d . . .
H21A H 0.1918 -0.0202 0.0902 0.107 Uiso 1 1 calc R . .
H21B H 0.2668 -0.1103 0.1178 0.107 Uiso 1 1 calc R . .
H21C H 0.2623 -0.0489 0.0262 0.107 Uiso 1 1 calc R . .
C22 C 0.2740(3) 0.2414(4) 0.03066(18) 0.0972(13) Uani 1 1 d . . .
H22A H 0.2917 0.1982 -0.0209 0.146 Uiso 1 1 calc R . .
H22B H 0.2998 0.3313 0.0369 0.146 Uiso 1 1 calc R . .
H22C H 0.2162 0.2538 0.0291 0.146 Uiso 1 1 calc R . .

loop_
_atom_site_aniso_label
_atom_site_aniso_U_11
_atom_site_aniso_U_22
_atom_site_aniso_U_33
_atom_site_aniso_U_23
_atom_site_aniso_U_13
_atom_site_aniso_U_12
Co1 0.03988(11) 0.02942(10) 0.03437(11) -0.00029(9) -0.00291(11) -0.00017(8)
P1 0.0583(3) 0.0449(2) 0.0425(3) -0.0004(2) 0.0092(2) -0.0113(2)
P2 0.0482(3) 0.0358(2) 0.0486(3) 0.00171(18) -0.0053(2) 0.00494(17)
P3 0.0587(3) 0.0421(2) 0.0377(2) -0.0029(2) 0.0061(2) -0.0004(2)
O1 0.0444(7) 0.0341(6) 0.0398(7) -0.0014(5) -0.0063(5) -0.0012(5)
C1 0.0503(10) 0.0342(8) 0.0476(10) 0.0017(8) -0.0063(8) 0.0040(7)
C2 0.0761(15) 0.0387(9) 0.0636(15) -0.0027(8) -0.0189(11) 0.0050(9)
C3 0.0877(18) 0.0386(10) 0.0763(16) -0.0005(11) -0.0082(14) 0.0138(10)
C4 0.0686(14) 0.0529(12) 0.0739(16) 0.0103(11) -0.0155(13) 0.0167(11)
C5 0.0535(12) 0.0513(11) 0.0621(13) 0.0071(9) -0.0120(10) 0.0057(9)
C6 0.0434(9) 0.0405(9) 0.0438(10) 0.0054(7) -0.0040(8) -0.0009(7)
C7 0.0375(9) 0.0403(8) 0.0376(9) 0.0032(7) -0.0011(7) -0.0014(7)
C8 0.0368(9) 0.0534(10) 0.0374(9) -0.0041(8) 0.0014(7) -0.0037(8)
C9 0.0609(14) 0.0702(14) 0.0435(12) 0.0046(9) -0.0055(10) -0.0005(11)
C10 0.0705(16) 0.106(2) 0.0462(13) -0.0059(13) -0.0124(11) 0.0019(16)
C11 0.0653(16) 0.100(2) 0.0626(16) -0.0366(14) -0.0085(12) -0.0097(14)
C12 0.0657(15) 0.0662(13) 0.0662(16) -0.0240(12) 0.0042(12) -0.0112(12)
C13 0.0520(11) 0.0521(11) 0.0431(10) -0.0089(8) 0.0022(8) -0.0059(8)
C14 0.117(3) 0.106(2) 0.0427(13) 0.0034(14) 0.0180(16) -0.028(2)
C15 0.102(2) 0.0537(13) 0.095(2) 0.0028(14) 0.0238(19) -0.0295(14)
C16 0.0452(12) 0.0938(18) 0.0844(19) -0.0054(16) 0.0110(11) -0.0103(12)
C17 0.0789(19) 0.089(2) 0.101(2) 0.0039(17) -0.0404(18) 0.0263(16)
C18 0.0929(19) 0.0463(12) 0.0795(18) 0.0089(12) 0.0062(15) -0.0105(12)
C19 0.0831(17) 0.0521(12) 0.0724(17) -0.0130(12) 0.0065(14) 0.0209(12)
C20 0.0734(18) 0.107(2) 0.096(2) -0.0040(18) 0.0424(17) 0.0032(17)
C21 0.099(2) 0.0603(13) 0.0554(15) -0.0123(11) -0.0138(14) -0.0124(15)
C22 0.176(4) 0.0776(19) 0.0380(13) 0.0070(14) -0.0038(17) 0.022(2)

loop_
_atom_type_symbol
_atom_type_description
_atom_type_scat_dispersion_real
_atom_type_scat_dispersion_imag
_atom_type_scat_source
C C 0.0033 0.0016 'International Tables Vol C Tables 4.2.6.8 and 6.1.1.4'
H H 0.0000 0.0000 'International Tables Vol C Tables 4.2.6.8 and 6.1.1.4'
O O 0.0106 0.0060 'International Tables Vol C Tables 4.2.6.8 and 6.1.1.4'
P P 0.1023 0.0942 'International Tables Vol C Tables 4.2.6.8 and 6.1.1.4'
Co Co 0.3494 0.9721 'International Tables Vol C Tables 4.2.6.8 and 6.1.1.4'

loop_
_geom_angle_atom_site_label_1
_geom_angle_atom_site_label_2
_geom_angle_atom_site_label_3
_geom_angle
_geom_angle_site_symmetry_1
_geom_angle_site_symmetry_3
_geom_angle_publ_flag
O1 Co1 C1 82.49(7) . . ?
O1 Co1 P1 110.84(5) . . ?
C1 Co1 P1 90.33(6) . . ?
O1 Co1 P3 137.94(5) . . ?
C1 Co1 P3 91.46(6) . . ?
P1 Co1 P3 110.77(2) . . ?
O1 Co1 P2 81.21(4) . . ?
C1 Co1 P2 163.52(6) . . ?
P1 Co1 P2 97.73(2) . . ?
P3 Co1 P2 99.01(2) . . ?
C15 P1 C14 100.32(16) . . ?
C15 P1 C16 98.84(15) . . ?
C14 P1 C16 101.36(17) . . ?
C15 P1 Co1 121.54(10) . . ?
C14 P1 Co1 110.66(11) . . ?
C16 P1 Co1 120.63(10) . . ?
C19 P2 C18 99.62(14) . . ?
C19 P2 C17 100.60(15) . . ?
C18 P2 C17 101.62(17) . . ?
C19 P2 Co1 111.90(9) . . ?
C18 P2 Co1 112.62(10) . . ?
C17 P2 Co1 126.68(11) . . ?
C22 P3 C20 98.76(19) . . ?
C22 P3 C21 97.70(16) . . ?
C20 P3 C21 100.74(16) . . ?
C22 P3 Co1 120.21(11) . . ?
C20 P3 Co1 115.09(13) . . ?
C21 P3 Co1 120.32(10) . . ?
C7 O1 Co1 117.51(11) . . ?
C2 C1 C6 115.63(18) . . ?
C2 C1 Co1 132.40(16) . . ?
C6 C1 Co1 111.97(13) . . ?
C3 C2 C1 122.7(2) . . ?
C4 C3 C2 120.1(2) . . ?
C5 C4 C3 119.7(2) . . ?
C4 C5 C6 121.4(2) . . ?
C5 C6 C7 126.45(18) . . ?
C5 C6 C1 120.25(18) . . ?
C7 C6 C1 113.08(16) . . ?
O1 C7 C6 114.23(16) . . ?
O1 C7 C8 117.51(17) . . ?
C6 C7 C8 128.25(17) . . ?
C13 C8 C9 116.84(18) . . ?
C13 C8 C7 119.94(18) . . ?
C9 C8 C7 123.22(19) . . ?
C10 C9 C8 120.5(2) . . ?
C11 C10 C9 121.2(2) . . ?
C10 C11 C12 119.5(2) . . ?
C11 C12 C13 120.3(2) . . ?
C12 C13 C8 121.6(2) . . ?

loop_
_geom_bond_atom_site_label_1
_geom_bond_atom_site_label_2
_geom_bond_distance
_geom_bond_site_symmetry_2
_geom_bond_publ_flag
Co1 O1 1.9051(12) . ?
Co1 C1 1.9339(18) . ?
Co1 P1 2.1786(6) . ?
Co1 P3 2.1852(6) . ?
Co1 P2 2.2401(5) . ?
P1 C15 1.823(2) . ?
P1 C14 1.830(3) . ?
P1 C16 1.835(3) . ?
P2 C19 1.826(3) . ?
P2 C18 1.828(3) . ?
P2 C17 1.834(3) . ?
P3 C22 1.834(3) . ?
P3 C20 1.835(3) . ?
P3 C21 1.835(2) . ?
O1 C7 1.297(2) . ?
C1 C2 1.405(3) . ?
C1 C6 1.430(3) . ?
C2 C3 1.386(3) . ?
C3 C4 1.385(4) . ?
C4 C5 1.355(3) . ?
C5 C6 1.411(3) . ?
C6 C7 1.430(3) . ?
C7 C8 1.460(3) . ?
C8 C13 1.393(3) . ?
C8 C9 1.407(3) . ?
C9 C10 1.387(4) . ?
C10 C11 1.360(4) . ?
C11 C12 1.372(4) . ?
C12 C13 1.384(3) . ?

loop_
_geom_torsion_atom_site_label_1
_geom_torsion_atom_site_label_2
_geom_torsion_atom_site_label_3
_geom_torsion_atom_site_label_4
_geom_torsion
_geom_torsion_site_symmetry_1
_geom_torsion_site_symmetry_2
_geom_torsion_site_symmetry_3
_geom_torsion_site_symmetry_4
_geom_torsion_publ_flag
O1 Co1 P1 C15 -124.71(15) . . . . ?
C1 Co1 P1 C15 -42.62(15) . . . . ?
P3 Co1 P1 C15 49.06(15) . . . . ?
P2 Co1 P1 C15 151.80(14) . . . . ?
O1 Co1 P1 C14 -7.57(15) . . . . ?
C1 Co1 P1 C14 74.52(15) . . . . ?
P3 Co1 P1 C14 166.20(14) . . . . ?
P2 Co1 P1 C14 -91.07(14) . . . . ?
O1 Co1 P1 C16 110.33(13) . . . . ?
C1 Co1 P1 C16 -167.58(13) . . . . ?
P3 Co1 P1 C16 -75.90(12) . . . . ?
P2 Co1 P1 C16 26.84(12) . . . . ?
O1 Co1 P2 C19 -48.27(12) . . . . ?
C1 Co1 P2 C19 -56.9(3) . . . . ?
P1 Co1 P2 C19 61.75(12) . . . . ?
P3 Co1 P2 C19 174.32(12) . . . . ?
O1 Co1 P2 C18 62.98(13) . . . . ?
C1 Co1 P2 C18 54.4(3) . . . . ?
P1 Co1 P2 C18 173.00(12) . . . . ?
P3 Co1 P2 C18 -74.43(12) . . . . ?
O1 Co1 P2 C17 -171.40(17) . . . . ?
C1 Co1 P2 C17 180.0(3) . . . . ?
P1 Co1 P2 C17 -61.38(17) . . . . ?
P3 Co1 P2 C17 51.19(17) . . . . ?
O1 Co1 P3 C22 -82.77(19) . . . . ?
C1 Co1 P3 C22 -163.16(19) . . . . ?
P1 Co1 P3 C22 105.93(18) . . . . ?
P2 Co1 P3 C22 4.06(18) . . . . ?
O1 Co1 P3 C20 35.07(14) . . . . ?
C1 Co1 P3 C20 -45.31(14) . . . . ?
P1 Co1 P3 C20 -136.22(13) . . . . ?
P2 Co1 P3 C20 121.91(13) . . . . ?
O1 Co1 P3 C21 155.88(13) . . . . ?
C1 Co1 P3 C21 75.50(13) . . . . ?
P1 Co1 P3 C21 -15.41(13) . . . . ?
P2 Co1 P3 C21 -117.28(13) . . . . ?
C1 Co1 O1 C7 -7.14(14) . . . . ?
P1 Co1 O1 C7 80.34(13) . . . . ?
P3 Co1 O1 C7 -90.95(14) . . . . ?
P2 Co1 O1 C7 175.31(13) . . . . ?
O1 Co1 C1 C2 -176.7(2) . . . . ?
P1 Co1 C1 C2 72.3(2) . . . . ?
P3 Co1 C1 C2 -38.5(2) . . . . ?
P2 Co1 C1 C2 -168.13(17) . . . . ?
O1 Co1 C1 C6 2.65(15) . . . . ?
P1 Co1 C1 C6 -108.34(15) . . . . ?
P3 Co1 C1 C6 140.87(15) . . . . ?
P2 Co1 C1 C6 11.2(3) . . . . ?
C6 C1 C2 C3 -4.4(4) . . . . ?
Co1 C1 C2 C3 174.9(2) . . . . ?
C1 C2 C3 C4 0.2(4) . . . . ?
C2 C3 C4 C5 2.6(4) . . . . ?
C3 C4 C5 C6 -0.8(4) . . . . ?
C4 C5 C6 C7 -177.9(2) . . . . ?
C4 C5 C6 C1 -3.7(4) . . . . ?
C2 C1 C6 C5 6.1(3) . . . . ?
Co1 C1 C6 C5 -173.39(17) . . . . ?
C2 C1 C6 C7 -179.0(2) . . . . ?
Co1 C1 C6 C7 1.5(2) . . . . ?
Co1 O1 C7 C6 9.8(2) . . . . ?
Co1 O1 C7 C8 -170.73(12) . . . . ?
C5 C6 C7 O1 167.4(2) . . . . ?
C1 C6 C7 O1 -7.2(2) . . . . ?
C5 C6 C7 C8 -12.0(3) . . . . ?
C1 C6 C7 C8 173.42(19) . . . . ?
O1 C7 C8 C13 -23.5(3) . . . . ?
C6 C7 C8 C13 155.9(2) . . . . ?
O1 C7 C8 C9 155.6(2) . . . . ?
C6 C7 C8 C9 -25.1(3) . . . . ?
C13 C8 C9 C10 -3.0(3) . . . . ?
C7 C8 C9 C10 177.9(2) . . . . ?
C8 C9 C10 C11 0.2(4) . . . . ?
C9 C10 C11 C12 2.6(5) . . . . ?
C10 C11 C12 C13 -2.3(4) . . . . ?
C11 C12 C13 C8 -0.6(4) . . . . ?
C9 C8 C13 C12 3.2(3) . . . . ?
C7 C8 C13 C12 -177.6(2) . . . . ?
